data_7008768
loop_
_publ_author_name
'Jones, Cameron'
'Junk, Peter C.'
'Platts, Jamie A.'
'Rathmann, Daniel'
'Stasch, Andreas'

_publ_section_title
;
 Synthesis, characterisation and theoretical studies of
 amidinato-indium(I) and thallium(I) complexes: isomers of neutral
 group 13 metal(I) carbene analogues.
;
_journal_issue 15
_journal_name_full 'Dalton transactions (Cambridge, England : 2003)'
_journal_page_first 2497
_journal_page_last 2499
_journal_paper_doi 10.1039/b507242e
_journal_year 2005
_chemical_formula_sum 'C58 H87 N4 Tl'
_chemical_formula_weight 1044.69
_chemical_name_systematic
;
?
;
_space_group_IT_number 1
_symmetry_cell_setting triclinic
_symmetry_space_group_name_Hall 'P 1'
_symmetry_space_group_name_H-M 'P 1'
_atom_sites_solution_hydrogens geom
_atom_sites_solution_primary direct
_atom_sites_solution_secondary difmap
_audit_creation_method SHELXL-97
_cell_angle_alpha 102.53(3)
_cell_angle_beta 108.39(3)
_cell_angle_gamma 105.77(3)
_cell_formula_units_Z 1
_cell_length_a 10.398(2)
_cell_length_b 10.654(2)
_cell_length_c 14.201(3)
_cell_measurement_temperature 120(2)
_cell_volume 1355.4(7)
_computing_structure_refinement 'SHELXL-97 (Sheldrick, 1997)'
_computing_structure_solution 'SHELXS-97 (Sheldrick, 1990)'
_diffrn_ambient_temperature 120(2)
_diffrn_measured_fraction_theta_full 0.989
_diffrn_measured_fraction_theta_max 0.989
_diffrn_measurement_device_type 'Nonius Kappa CCD'
_diffrn_radiation_monochromator graphite
_diffrn_radiation_source 'fine-focus sealed tube'
_diffrn_radiation_type MoK\a
_diffrn_radiation_wavelength 0.71073
_diffrn_reflns_av_R_equivalents 0.0928
_diffrn_reflns_av_sigmaI/netI 0.0816
_diffrn_reflns_limit_h_max 12
_diffrn_reflns_limit_h_min -12
_diffrn_reflns_limit_k_max 13
_diffrn_reflns_limit_k_min -13
_diffrn_reflns_limit_l_max 17
_diffrn_reflns_limit_l_min -17
_diffrn_reflns_number 18194
_diffrn_reflns_theta_full 26.32
_diffrn_reflns_theta_max 26.32
_diffrn_reflns_theta_min 3.02
_exptl_absorpt_coefficient_mu 3.017
_exptl_absorpt_correction_T_max 0.414
_exptl_absorpt_correction_T_min 0.301
_exptl_absorpt_correction_type multi-scan
_exptl_crystal_colour 'pale yellow'
_exptl_crystal_density_diffrn 1.280
_exptl_crystal_density_method 'not measured'
_exptl_crystal_description block
_exptl_crystal_F_000 544
_exptl_crystal_size_max 0.20
_exptl_crystal_size_mid 0.20
_exptl_crystal_size_min 0.15
_refine_diff_density_max 0.750
_refine_diff_density_min -0.678
_refine_diff_density_rms 0.091
_refine_ls_abs_structure_details 'Flack H D (1983), Acta Cryst. A39, 876-881'
_refine_ls_abs_structure_Flack 0.536(8)
_refine_ls_extinction_method none
_refine_ls_goodness_of_fit_ref 1.047
_refine_ls_hydrogen_treatment mixed
_refine_ls_matrix_type full
_refine_ls_number_parameters 618
_refine_ls_number_reflns 10072
_refine_ls_number_restraints 42
_refine_ls_restrained_S_all 1.052
_refine_ls_R_factor_all 0.0544
_refine_ls_R_factor_gt 0.0525
_refine_ls_shift/su_max 0.000
_refine_ls_shift/su_mean 0.000
_refine_ls_structure_factor_coef Fsqd
_refine_ls_weighting_details 'calc w=1/[\s^2^(Fo^2^)+(0.0736P)^2^+2.0965P] where P=(Fo^2^+2Fc^2^)/3'
_refine_ls_weighting_scheme calc
_refine_ls_wR_factor_gt 0.1353
_refine_ls_wR_factor_ref 0.1377
_reflns_number_gt 9788
_reflns_number_total 10072
_reflns_threshold_expression >2sigma(I)
_cod_data_source_file b507242e.txt
_cod_data_source_block compound_5
_cod_original_cell_volume 1355.5(5)
_cod_original_sg_symbol_H-M P1
_cod_database_code 7008768

loop_
_symmetry_equiv_pos_as_xyz
'x, y, z'

loop_
_atom_site_label
_atom_site_type_symbol
_atom_site_fract_x
_atom_site_fract_y
_atom_site_fract_z
_atom_site_U_iso_or_equiv
_atom_site_adp_type
_atom_site_occupancy
_atom_site_symmetry_multiplicity
_atom_site_calc_flag
_atom_site_refinement_flags
_atom_site_disorder_assembly
_atom_site_disorder_group
Tl1 Tl 0.10618(3) 0.39759(3) 0.40005(3) 0.02595(12) Uani 0.6504(13) 1 d P A 1
Tl1A Tl 0.10962(7) 0.48097(6) 0.54078(5) 0.0259(3) Uani 0.3496(13) 1 d P A 2
N1 N 0.0083(8) 0.2821(6) 0.2100(6) 0.0250(13) Uani 1 1 d U . .
N2 N 0.2264(6) 0.2787(6) 0.1972(4) 0.0219(11) Uani 1 1 d . . .
N3 N 0.2038(8) 0.6032(7) 0.7313(6) 0.0228(15) Uani 1 1 d . B 1
H3 H 0.1520 0.5600 0.6635 0.027 Uiso 1 1 calc R B 1
N4 N -0.0131(6) 0.6007(6) 0.7429(4) 0.0222(11) Uani 1 1 d . A .
C1 C 0.0873(9) 0.2514(6) 0.1538(6) 0.0242(16) Uani 1 1 d . A .
C2 C 0.0221(10) 0.1794(9) 0.0321(7) 0.031(2) Uani 1 1 d D . .
C3 C -0.074(2) 0.0242(16) 0.0135(15) 0.044(5) Uani 0.453(14) 1 d PDU A 1
H3A H -0.1432 0.0248 0.0467 0.067 Uiso 0.453(14) 1 calc PR A 1
H3B H -0.0099 -0.0217 0.0446 0.067 Uiso 0.453(14) 1 calc PR A 1
H3C H -0.1269 -0.0256 -0.0621 0.067 Uiso 0.453(14) 1 calc PR A 1
C3A C -0.1427(12) 0.1481(12) -0.0273(10) 0.027(3) Uiso 0.547(14) 1 d PD A 2
H3A1 H -0.1622 0.2334 -0.0106 0.040 Uiso 0.547(14) 1 calc PR A 2
H3A2 H -0.2000 0.0797 -0.0054 0.040 Uiso 0.547(14) 1 calc PR A 2
H3A3 H -0.1698 0.1114 -0.1032 0.040 Uiso 0.547(14) 1 calc PR A 2
C4 C -0.068(2) 0.2412(19) -0.0299(13) 0.042(5) Uani 0.453(14) 1 d PDU A 1
H4A H -0.1030 0.1896 -0.1049 0.063 Uiso 0.453(14) 1 calc PR A 1
H4B H -0.0090 0.3377 -0.0157 0.063 Uiso 0.453(14) 1 calc PR A 1
H4C H -0.1507 0.2376 -0.0106 0.063 Uiso 0.453(14) 1 calc PR A 1
C4A C 0.0903(19) 0.2990(15) -0.0084(14) 0.053(4) Uiso 0.547(14) 1 d PD A 2
H4A1 H 0.0646 0.2609 -0.0841 0.080 Uiso 0.547(14) 1 calc PR A 2
H4A2 H 0.1965 0.3373 0.0291 0.080 Uiso 0.547(14) 1 calc PR A 2
H4A3 H 0.0516 0.3722 0.0048 0.080 Uiso 0.547(14) 1 calc PR A 2
C5 C 0.141(2) 0.1610(19) -0.0052(15) 0.036(5) Uani 0.453(14) 1 d PDU A 1
H5A H 0.0954 0.1005 -0.0787 0.054 Uiso 0.453(14) 1 calc PR A 1
H5B H 0.1974 0.1194 0.0385 0.054 Uiso 0.453(14) 1 calc PR A 1
H5C H 0.2051 0.2513 0.0008 0.054 Uiso 0.453(14) 1 calc PR A 1
C5A C 0.062(2) 0.0612(17) 0.0037(15) 0.062(5) Uiso 0.547(14) 1 d PD A 2
H5A1 H 0.0265 0.0236 -0.0730 0.092 Uiso 0.547(14) 1 calc PR A 2
H5A2 H 0.0181 -0.0098 0.0299 0.092 Uiso 0.547(14) 1 calc PR A 2
H5A3 H 0.1682 0.0896 0.0350 0.092 Uiso 0.547(14) 1 calc PR A 2
C6 C -0.1409(7) 0.2560(6) 0.1767(5) 0.0211(13) Uani 1 1 d . A .
C7 C -0.2373(8) 0.1353(7) 0.1788(6) 0.0262(15) Uani 1 1 d . . .
C8 C -0.3830(8) 0.1166(7) 0.1542(5) 0.0293(15) Uani 1 1 d . A .
H8 H -0.4472 0.0357 0.1565 0.035 Uiso 1 1 calc R . .
C9 C -0.4351(7) 0.2160(8) 0.1264(6) 0.0334(16) Uani 1 1 d . . .
H9 H -0.5353 0.2020 0.1079 0.040 Uiso 1 1 calc R A .
C10 C -0.3405(8) 0.3358(8) 0.1256(5) 0.0299(15) Uani 1 1 d . A .
H10 H -0.3769 0.4038 0.1075 0.036 Uiso 1 1 calc R . .
C11 C -0.1947(8) 0.3584(8) 0.1506(6) 0.0266(15) Uani 1 1 d . . .
C12 C -0.1830(10) 0.0243(9) 0.2106(7) 0.0383(18) Uani 1 1 d . A .
H12 H -0.0850 0.0421 0.2076 0.046 Uiso 1 1 calc R . .
C13 C -0.1640(14) 0.0353(12) 0.3225(9) 0.060(3) Uani 1 1 d . . .
H13A H -0.2576 0.0227 0.3286 0.090 Uiso 1 1 calc R A .
H13B H -0.0927 0.1266 0.3702 0.090 Uiso 1 1 calc R . .
H13C H -0.1294 -0.0364 0.3413 0.090 Uiso 1 1 calc R . .
C14 C -0.2820(14) -0.1218(10) 0.1364(12) 0.076(4) Uani 1 1 d . . .
H14A H -0.2360 -0.1872 0.1544 0.114 Uiso 1 1 calc R A .
H14B H -0.2981 -0.1263 0.0638 0.114 Uiso 1 1 calc R . .
H14C H -0.3757 -0.1460 0.1434 0.114 Uiso 1 1 calc R . .
C15 C -0.0943(9) 0.4925(8) 0.1506(6) 0.0291(15) Uani 1 1 d . A .
H15 H -0.0052 0.4784 0.1455 0.035 Uiso 1 1 calc R . .
C16 C -0.0474(12) 0.6103(9) 0.2535(8) 0.051(2) Uani 1 1 d . . .
H16A H 0.0197 0.6949 0.2532 0.077 Uiso 1 1 calc R A .
H16B H 0.0014 0.5848 0.3134 0.077 Uiso 1 1 calc R . .
H16C H -0.1336 0.6262 0.2592 0.077 Uiso 1 1 calc R . .
C17 C -0.1665(10) 0.5372(9) 0.0571(7) 0.043(2) Uani 1 1 d . . .
H17A H -0.2514 0.5561 0.0628 0.065 Uiso 1 1 calc R A .
H17B H -0.1975 0.4630 -0.0091 0.065 Uiso 1 1 calc R . .
H17C H -0.0962 0.6210 0.0584 0.065 Uiso 1 1 calc R . .
C18 C 0.3038(7) 0.3455(7) 0.3068(5) 0.0215(13) Uani 1 1 d . A .
C19 C 0.3227(7) 0.2675(7) 0.3756(5) 0.0230(13) Uani 1 1 d . . .
C20 C 0.4074(9) 0.3354(8) 0.4811(6) 0.0294(16) Uani 1 1 d . A .
H20 H 0.4193 0.2828 0.5272 0.035 Uiso 1 1 calc R . .
C21 C 0.4760(9) 0.4788(8) 0.5226(6) 0.0358(17) Uani 1 1 d . . .
H21 H 0.5332 0.5235 0.5958 0.043 Uiso 1 1 calc R A .
C22 C 0.4593(8) 0.5550(7) 0.4547(6) 0.0299(16) Uani 1 1 d . A .
H22 H 0.5063 0.6528 0.4823 0.036 Uiso 1 1 calc R . .
C23 C 0.3750(7) 0.4916(6) 0.3468(5) 0.0215(13) Uani 1 1 d . . .
C24 C 0.2518(9) 0.1098(7) 0.3289(6) 0.0304(16) Uani 1 1 d . A .
H24 H 0.1526 0.0856 0.2740 0.036 Uiso 1 1 calc R . .
C25 C 0.2341(12) 0.0410(8) 0.4101(8) 0.050(2) Uani 1 1 d . . .
H25A H 0.3304 0.0589 0.4628 0.075 Uiso 1 1 calc R A .
H25B H 0.1823 -0.0589 0.3750 0.075 Uiso 1 1 calc R . .
H25C H 0.1783 0.0788 0.4446 0.075 Uiso 1 1 calc R . .
C26 C 0.3408(10) 0.0536(8) 0.2747(7) 0.0416(19) Uani 1 1 d . . .
H26A H 0.4367 0.0708 0.3276 0.062 Uiso 1 1 calc R A .
H26B H 0.3530 0.1001 0.2239 0.062 Uiso 1 1 calc R . .
H26C H 0.2895 -0.0461 0.2380 0.062 Uiso 1 1 calc R . .
C27 C 0.3653(8) 0.5739(7) 0.2707(6) 0.0288(15) Uani 1 1 d . A .
H27 H 0.2652 0.5294 0.2134 0.035 Uiso 1 1 calc R . .
C28 C 0.3894(14) 0.7238(9) 0.3211(9) 0.061(3) Uani 1 1 d . . .
H28A H 0.3223 0.7283 0.3560 0.092 Uiso 1 1 calc R A .
H28B H 0.3714 0.7677 0.2668 0.092 Uiso 1 1 calc R . .
H28C H 0.4901 0.7723 0.3730 0.092 Uiso 1 1 calc R . .
C29 C 0.4732(10) 0.5626(10) 0.2210(7) 0.044(2) Uani 1 1 d . . .
H29A H 0.4665 0.6131 0.1707 0.066 Uiso 1 1 calc R A .
H29B H 0.4505 0.4651 0.1843 0.066 Uiso 1 1 calc R . .
H29C H 0.5722 0.6022 0.2759 0.066 Uiso 1 1 calc R . .
C30 C 0.1253(9) 0.6342(7) 0.7866(5) 0.0203(14) Uani 1 1 d . . .
C31 C 0.1971(9) 0.7132(8) 0.9062(6) 0.0323(18) Uani 1 1 d D B .
C32 C 0.0785(12) 0.7260(15) 0.9464(7) 0.073(4) Uani 1 1 d D . .
H32A H 0.0126 0.6336 0.9352 0.110 Uiso 1 1 calc R B .
H32B H 0.0231 0.7732 0.9080 0.110 Uiso 1 1 calc R . .
H32C H 0.1242 0.7793 1.0217 0.110 Uiso 1 1 calc R . .
C33 C 0.2913(13) 0.6544(12) 0.9708(7) 0.066(3) Uani 1 1 d DU . .
H33A H 0.3112 0.6953 1.0451 0.099 Uiso 1 1 calc R B .
H33B H 0.3834 0.6750 0.9614 0.099 Uiso 1 1 calc R . .
H33C H 0.2416 0.5540 0.9484 0.099 Uiso 1 1 calc R . .
C34 C 0.2917(14) 0.8669(9) 0.9282(8) 0.066(3) Uani 1 1 d D . .
H34A H 0.3135 0.9225 0.9999 0.100 Uiso 1 1 calc R B .
H34B H 0.2377 0.9034 0.8780 0.100 Uiso 1 1 calc R . .
H34C H 0.3829 0.8709 0.9203 0.100 Uiso 1 1 calc R . .
C35 C 0.3585(7) 0.6287(7) 0.7639(5) 0.0227(13) Uani 1 1 d . . .
C36 C 0.4104(8) 0.5262(7) 0.7919(5) 0.0258(14) Uani 1 1 d . B .
C37 C 0.5575(8) 0.5507(8) 0.8172(6) 0.0327(16) Uani 1 1 d . . .
H37 H 0.5948 0.4837 0.8364 0.039 Uiso 1 1 calc R B .
C38 C 0.6510(8) 0.6688(9) 0.8152(6) 0.0349(17) Uani 1 1 d . B .
H38 H 0.7512 0.6832 0.8335 0.042 Uiso 1 1 calc R . .
C39 C 0.5972(8) 0.7664(8) 0.7862(6) 0.0343(16) Uani 1 1 d . . .
H39 H 0.6618 0.8477 0.7846 0.041 Uiso 1 1 calc R B .
C40 C 0.4501(8) 0.7486(7) 0.7590(5) 0.0275(15) Uani 1 1 d . B .
C41 C 0.3095(9) 0.3920(8) 0.7904(6) 0.0344(17) Uani 1 1 d . . .
H41 H 0.2218 0.4077 0.7973 0.041 Uiso 1 1 calc R B .
C42 C 0.3791(11) 0.3436(9) 0.8808(7) 0.044(2) Uani 1 1 d . B .
H42A H 0.4600 0.3192 0.8721 0.066 Uiso 1 1 calc R . .
H42B H 0.3061 0.2625 0.8804 0.066 Uiso 1 1 calc R . .
H42C H 0.4158 0.4181 0.9479 0.066 Uiso 1 1 calc R . .
C43 C 0.2584(14) 0.2785(9) 0.6863(8) 0.060(3) Uani 1 1 d . B .
H43A H 0.2014 0.3036 0.6291 0.090 Uiso 1 1 calc R . .
H43B H 0.1977 0.1915 0.6881 0.090 Uiso 1 1 calc R . .
H43C H 0.3432 0.2672 0.6747 0.090 Uiso 1 1 calc R . .
C44 C 0.3932(9) 0.8532(7) 0.7220(7) 0.0348(17) Uani 1 1 d . . .
H44 H 0.2985 0.8402 0.7295 0.042 Uiso 1 1 calc R B .
C45 C 0.4955(12) 1.0042(9) 0.7853(11) 0.075(4) Uani 1 1 d . B .
H45A H 0.5125 1.0222 0.8597 0.112 Uiso 1 1 calc R . .
H45B H 0.4506 1.0662 0.7588 0.112 Uiso 1 1 calc R . .
H45C H 0.5885 1.0204 0.7777 0.112 Uiso 1 1 calc R . .
C46 C 0.3639(16) 0.8265(14) 0.6061(10) 0.071(4) Uani 1 1 d . B .
H46A H 0.4564 0.8481 0.5975 0.107 Uiso 1 1 calc R . .
H46B H 0.3132 0.8850 0.5799 0.107 Uiso 1 1 calc R . .
H46C H 0.3030 0.7290 0.5662 0.107 Uiso 1 1 calc R . .
C47 C -0.0893(7) 0.5320(6) 0.6330(5) 0.0208(13) Uani 1 1 d . . .
C48 C -0.1562(8) 0.3879(7) 0.5960(6) 0.0268(14) Uani 1 1 d . A .
C49 C -0.2380(9) 0.3231(7) 0.4871(6) 0.0331(17) Uani 1 1 d . . .
H49 H -0.2832 0.2252 0.4601 0.040 Uiso 1 1 calc R A .
C50 C -0.2548(8) 0.3958(8) 0.4188(6) 0.0344(17) Uani 1 1 d . A .
H50 H -0.3108 0.3485 0.3458 0.041 Uiso 1 1 calc R . .
C51 C -0.1898(8) 0.5394(8) 0.4564(6) 0.0294(15) Uani 1 1 d . . .
H51 H -0.2027 0.5900 0.4090 0.035 Uiso 1 1 calc R A .
C52 C -0.1055(7) 0.6096(7) 0.5638(5) 0.0243(14) Uani 1 1 d . A .
C53 C -0.1468(9) 0.3085(7) 0.6725(6) 0.0309(16) Uani 1 1 d . . .
H53 H -0.0457 0.3522 0.7284 0.037 Uiso 1 1 calc R A .
C54 C -0.1756(13) 0.1553(9) 0.6253(8) 0.057(3) Uani 1 1 d . A .
H54A H -0.2787 0.1063 0.5785 0.085 Uiso 1 1 calc R . .
H54B H -0.1509 0.1162 0.6819 0.085 Uiso 1 1 calc R . .
H54C H -0.1155 0.1453 0.5852 0.085 Uiso 1 1 calc R . .
C55 C -0.2514(10) 0.3243(9) 0.7257(7) 0.042(2) Uani 1 1 d . A .
H55A H -0.2273 0.4226 0.7608 0.063 Uiso 1 1 calc R . .
H55B H -0.2422 0.2764 0.7777 0.063 Uiso 1 1 calc R . .
H55C H -0.3517 0.2840 0.6726 0.063 Uiso 1 1 calc R . .
C56 C -0.0402(8) 0.7670(7) 0.6088(6) 0.0287(15) Uani 1 1 d . . .
H56 H 0.0599 0.7931 0.6632 0.034 Uiso 1 1 calc R A .
C57 C -0.1268(9) 0.8238(8) 0.6645(7) 0.0376(18) Uani 1 1 d . A .
H57A H -0.2253 0.8019 0.6131 0.056 Uiso 1 1 calc R . .
H57B H -0.0780 0.9243 0.6974 0.056 Uiso 1 1 calc R . .
H57C H -0.1326 0.7816 0.7186 0.056 Uiso 1 1 calc R . .
C58 C -0.0233(12) 0.8364(9) 0.5261(8) 0.053(2) Uani 1 1 d . A .
H58A H 0.0262 0.7940 0.4879 0.079 Uiso 1 1 calc R . .
H58B H 0.0343 0.9353 0.5616 0.079 Uiso 1 1 calc R . .
H58C H -0.1198 0.8237 0.4766 0.079 Uiso 1 1 calc R . .

loop_
_atom_site_aniso_label
_atom_site_aniso_U_11
_atom_site_aniso_U_22
_atom_site_aniso_U_33
_atom_site_aniso_U_23
_atom_site_aniso_U_13
_atom_site_aniso_U_12
Tl1 0.0239(2) 0.03349(18) 0.01909(18) 0.00459(12) 0.00733(13) 0.01323(13)
Tl1A 0.0236(6) 0.0343(5) 0.0189(5) 0.0044(3) 0.0076(4) 0.0137(4)
N1 0.009(3) 0.029(3) 0.028(3) 0.006(2) -0.001(3) 0.006(2)
N2 0.019(3) 0.025(3) 0.019(3) 0.004(2) 0.006(2) 0.010(2)
N3 0.022(3) 0.036(3) 0.016(4) 0.011(3) 0.011(3) 0.015(3)
N4 0.020(3) 0.024(3) 0.020(3) 0.004(2) 0.006(2) 0.009(2)
C1 0.026(4) 0.014(3) 0.025(4) 0.008(3) 0.000(3) 0.007(3)
C2 0.023(5) 0.050(5) 0.014(5) 0.002(4) 0.009(4) 0.008(4)
C3 0.041(7) 0.048(7) 0.039(7) 0.004(5) 0.021(5) 0.010(5)
C4 0.050(7) 0.048(7) 0.030(6) 0.012(5) 0.012(5) 0.027(5)
C5 0.031(7) 0.047(7) 0.028(7) 0.004(5) 0.024(6) 0.004(5)
C6 0.016(3) 0.023(3) 0.015(3) 0.000(2) -0.001(2) 0.006(3)
C7 0.024(4) 0.025(3) 0.028(4) 0.003(3) 0.011(3) 0.010(3)
C8 0.028(4) 0.028(3) 0.025(3) 0.003(3) 0.008(3) 0.006(3)
C9 0.010(3) 0.050(4) 0.036(4) 0.013(3) 0.005(3) 0.009(3)
C10 0.031(4) 0.040(4) 0.025(3) 0.014(3) 0.011(3) 0.020(3)
C11 0.025(4) 0.034(4) 0.022(3) 0.012(3) 0.007(3) 0.013(3)
C12 0.037(5) 0.030(4) 0.048(5) 0.010(4) 0.016(4) 0.016(4)
C13 0.077(7) 0.064(6) 0.066(7) 0.045(6) 0.031(6) 0.044(6)
C14 0.062(8) 0.036(5) 0.109(10) 0.004(6) 0.025(7) 0.012(5)
C15 0.034(4) 0.035(4) 0.030(4) 0.017(3) 0.018(3) 0.018(3)
C16 0.063(6) 0.037(5) 0.042(5) 0.004(4) 0.022(5) 0.007(4)
C17 0.052(5) 0.051(5) 0.053(5) 0.038(4) 0.028(4) 0.031(4)
C18 0.017(3) 0.024(3) 0.020(3) 0.006(3) 0.003(3) 0.009(3)
C19 0.020(3) 0.026(3) 0.027(3) 0.014(3) 0.009(3) 0.010(3)
C20 0.026(4) 0.041(4) 0.027(4) 0.017(3) 0.009(3) 0.018(3)
C21 0.036(4) 0.049(4) 0.016(3) 0.007(3) 0.005(3) 0.016(4)
C22 0.024(4) 0.024(3) 0.029(4) -0.002(3) 0.005(3) 0.005(3)
C23 0.018(3) 0.023(3) 0.025(3) 0.010(3) 0.007(3) 0.009(3)
C24 0.037(4) 0.029(4) 0.032(4) 0.015(3) 0.015(3) 0.016(3)
C25 0.071(7) 0.029(4) 0.054(5) 0.020(4) 0.030(5) 0.011(4)
C26 0.050(5) 0.038(4) 0.052(5) 0.023(4) 0.023(4) 0.028(4)
C27 0.026(4) 0.031(4) 0.034(4) 0.018(3) 0.010(3) 0.016(3)
C28 0.090(9) 0.031(4) 0.062(6) 0.020(4) 0.019(6) 0.032(5)
C29 0.041(5) 0.056(5) 0.058(5) 0.041(5) 0.027(4) 0.025(4)
C30 0.016(4) 0.031(4) 0.014(3) 0.008(3) 0.009(3) 0.006(3)
C31 0.023(4) 0.047(4) 0.023(4) 0.004(3) 0.006(3) 0.016(3)
C32 0.049(6) 0.130(10) 0.022(4) -0.009(5) 0.005(4) 0.042(6)
C33 0.080(5) 0.082(5) 0.040(4) 0.011(4) 0.016(4) 0.053(5)
C34 0.094(9) 0.038(4) 0.039(5) -0.007(4) 0.020(5) 0.006(5)
C35 0.018(3) 0.034(3) 0.019(3) 0.005(3) 0.009(3) 0.013(3)
C36 0.023(4) 0.040(4) 0.015(3) 0.010(3) 0.007(3) 0.015(3)
C37 0.025(4) 0.050(4) 0.031(4) 0.019(3) 0.011(3) 0.022(3)
C38 0.018(4) 0.051(5) 0.030(4) 0.013(3) 0.005(3) 0.009(3)
C39 0.017(4) 0.041(4) 0.037(4) 0.006(3) 0.009(3) 0.008(3)
C40 0.023(4) 0.035(4) 0.019(3) 0.005(3) 0.005(3) 0.010(3)
C41 0.038(4) 0.039(4) 0.040(4) 0.017(3) 0.022(4) 0.024(4)
C42 0.052(6) 0.050(5) 0.053(5) 0.030(4) 0.031(5) 0.032(4)
C43 0.085(8) 0.038(5) 0.048(6) 0.008(4) 0.036(6) 0.003(5)
C44 0.031(4) 0.022(3) 0.051(5) 0.010(3) 0.017(3) 0.011(3)
C45 0.051(7) 0.029(4) 0.129(11) 0.007(6) 0.030(7) 0.014(5)
C46 0.110(11) 0.091(9) 0.070(7) 0.056(7) 0.055(8) 0.079(9)
C47 0.017(3) 0.025(3) 0.021(3) 0.005(3) 0.006(3) 0.012(3)
C48 0.024(4) 0.026(3) 0.029(4) 0.007(3) 0.008(3) 0.011(3)
C49 0.034(4) 0.027(4) 0.026(4) 0.001(3) 0.005(3) 0.008(3)
C50 0.026(4) 0.040(4) 0.021(3) 0.001(3) 0.001(3) 0.006(3)
C51 0.027(4) 0.042(4) 0.021(3) 0.014(3) 0.008(3) 0.015(3)
C52 0.016(3) 0.030(3) 0.026(3) 0.008(3) 0.006(3) 0.011(3)
C53 0.032(4) 0.022(3) 0.040(4) 0.011(3) 0.014(3) 0.011(3)
C54 0.087(8) 0.033(4) 0.067(6) 0.024(4) 0.035(6) 0.034(5)
C55 0.044(5) 0.046(5) 0.047(5) 0.026(4) 0.020(4) 0.021(4)
C56 0.030(4) 0.023(3) 0.035(4) 0.013(3) 0.009(3) 0.012(3)
C57 0.037(5) 0.033(4) 0.045(5) 0.014(3) 0.013(4) 0.019(4)
C58 0.068(7) 0.048(5) 0.059(6) 0.035(5) 0.035(5) 0.021(5)

loop_
_atom_type_symbol
_atom_type_description
_atom_type_scat_dispersion_real
_atom_type_scat_dispersion_imag
_atom_type_scat_source
C C 0.0033 0.0016 'International Tables Vol C Tables 4.2.6.8 and 6.1.1.4'
H H 0.0000 0.0000 'International Tables Vol C Tables 4.2.6.8 and 6.1.1.4'
N N 0.0061 0.0033 'International Tables Vol C Tables 4.2.6.8 and 6.1.1.4'
Tl Tl -2.8358 9.6688 'International Tables Vol C Tables 4.2.6.8 and 6.1.1.4'

loop_
_geom_angle_atom_site_label_1
_geom_angle_atom_site_label_2
_geom_angle_atom_site_label_3
_geom_angle
_geom_angle_site_symmetry_1
_geom_angle_site_symmetry_3
_geom_angle_publ_flag
N1 Tl1 C18 61.7(2) . . ?
C1 N1 C6 130.1(7) . . ?
C1 N1 Tl1 125.6(5) . . ?
C6 N1 Tl1 104.3(4) . . ?
C1 N2 C18 120.4(6) . . ?
C30 N3 C35 131.5(7) . . ?
C30 N4 C47 120.5(6) . . ?
N2 C1 N1 122.9(7) . . ?
N2 C1 C2 112.6(8) . . ?
N1 C1 C2 124.5(8) . . ?
C5A C2 C4 132.9(12) . . ?
C5A C2 C5 48.0(11) . . ?
C4 C2 C5 112.5(13) . . ?
C5A C2 C3A 112.7(11) . . ?
C4 C2 C3A 42.6(9) . . ?
C5 C2 C3A 132.8(11) . . ?
C5A C2 C1 111.8(10) . . ?
C4 C2 C1 115.3(10) . . ?
C5 C2 C1 110.8(10) . . ?
C3A C2 C1 116.3(9) . . ?
C5A C2 C4A 112.0(12) . . ?
C4 C2 C4A 58.1(11) . . ?
C5 C2 C4A 65.7(10) . . ?
C3A C2 C4A 99.9(9) . . ?
C1 C2 C4A 103.1(8) . . ?
C5A C2 C3 55.3(11) . . ?
C4 C2 C3 110.0(12) . . ?
C5 C2 C3 102.5(11) . . ?
C3A C2 C3 68.9(9) . . ?
C1 C2 C3 104.5(9) . . ?
C4A C2 C3 152.3(11) . . ?
N1 C6 C7 121.0(6) . . ?
N1 C6 C11 119.6(6) . . ?
C7 C6 C11 119.1(6) . . ?
C8 C7 C6 120.2(6) . . ?
C8 C7 C12 118.8(7) . . ?
C6 C7 C12 120.9(7) . . ?
C7 C8 C9 120.2(7) . . ?
C10 C9 C8 119.8(6) . . ?
C11 C10 C9 121.5(7) . . ?
C10 C11 C6 119.1(7) . . ?
C10 C11 C15 119.7(7) . . ?
C6 C11 C15 121.2(7) . . ?
C13 C12 C14 110.2(10) . . ?
C13 C12 C7 110.7(8) . . ?
C14 C12 C7 112.9(8) . . ?
C11 C15 C16 110.5(7) . . ?
C11 C15 C17 112.5(7) . . ?
C16 C15 C17 108.5(7) . . ?
N2 C18 C19 120.6(6) . . ?
N2 C18 C23 119.4(6) . . ?
C19 C18 C23 119.8(6) . . ?
N2 C18 Tl1 109.5(4) . . ?
C19 C18 Tl1 81.4(4) . . ?
C23 C18 Tl1 84.4(4) . . ?
C20 C19 C18 119.2(6) . . ?
C20 C19 C24 122.4(6) . . ?
C18 C19 C24 118.4(6) . . ?
C19 C20 C21 122.1(6) . . ?
C22 C21 C20 118.7(7) . . ?
C21 C22 C23 121.7(6) . . ?
C22 C23 C18 118.6(6) . . ?
C22 C23 C27 121.8(6) . . ?
C18 C23 C27 119.5(6) . . ?
C25 C24 C19 113.1(6) . . ?
C25 C24 C26 110.5(7) . . ?
C19 C24 C26 109.5(6) . . ?
C28 C27 C29 111.1(8) . . ?
C28 C27 C23 113.7(7) . . ?
C29 C27 C23 108.6(6) . . ?
N4 C30 N3 122.1(7) . . ?
N4 C30 C31 115.8(8) . . ?
N3 C30 C31 122.0(8) . . ?
C33 C31 C32 110.1(9) . . ?
C33 C31 C30 115.4(7) . . ?
C32 C31 C30 109.4(7) . . ?
C33 C31 C34 107.7(9) . . ?
C32 C31 C34 103.6(9) . . ?
C30 C31 C34 109.9(7) . . ?
C40 C35 C36 121.8(6) . . ?
C40 C35 N3 119.1(6) . . ?
C36 C35 N3 119.0(6) . . ?
C37 C36 C35 117.4(7) . . ?
C37 C36 C41 120.7(6) . . ?
C35 C36 C41 121.8(6) . . ?
C38 C37 C36 122.2(7) . . ?
C37 C38 C39 119.3(7) . . ?
C38 C39 C40 121.8(7) . . ?
C39 C40 C35 117.5(7) . . ?
C39 C40 C44 120.5(7) . . ?
C35 C40 C44 122.0(6) . . ?
C36 C41 C43 110.5(7) . . ?
C36 C41 C42 113.0(7) . . ?
C43 C41 C42 109.3(7) . . ?
C40 C44 C46 109.9(8) . . ?
C40 C44 C45 113.8(8) . . ?
C46 C44 C45 109.4(9) . . ?
C48 C47 C52 121.3(6) . . ?
C48 C47 N4 118.6(6) . . ?
C52 C47 N4 120.0(5) . . ?
C48 C47 Tl1A 84.3(4) . . ?
C52 C47 Tl1A 80.3(4) . . ?
N4 C47 Tl1A 110.0(4) . . ?
C47 C48 C49 117.3(6) . . ?
C47 C48 C53 120.2(6) . . ?
C49 C48 C53 122.4(6) . . ?
C50 C49 C48 122.4(6) . . ?
C49 C50 C51 119.9(6) . . ?
C50 C51 C52 120.3(6) . . ?
C51 C52 C47 118.7(6) . . ?
C51 C52 C56 121.8(6) . . ?
C47 C52 C56 119.3(6) . . ?
C48 C53 C54 115.2(7) . . ?
C48 C53 C55 109.3(6) . . ?
C54 C53 C55 109.8(7) . . ?
C52 C56 C57 111.3(6) . . ?
C52 C56 C58 113.3(6) . . ?
C57 C56 C58 110.7(6) . . ?

loop_
_geom_bond_atom_site_label_1
_geom_bond_atom_site_label_2
_geom_bond_distance
_geom_bond_site_symmetry_2
_geom_bond_publ_flag
Tl1 N1 2.445(7) . ?
Tl1 C18 2.882(7) . ?
Tl1A C47 2.881(7) . ?
N1 C1 1.366(11) . ?
N1 C6 1.397(9) . ?
N2 C1 1.299(10) . ?
N2 C18 1.412(8) . ?
N3 C30 1.352(10) . ?
N3 C35 1.454(10) . ?
N4 C30 1.283(10) . ?
N4 C47 1.416(8) . ?
C1 C2 1.562(12) . ?
C2 C5A 1.445(15) . ?
C2 C4 1.465(14) . ?
C2 C5 1.528(15) . ?
C2 C3A 1.554(12) . ?
C2 C4A 1.594(14) . ?
C2 C3 1.596(14) . ?
C6 C7 1.412(10) . ?
C6 C11 1.420(10) . ?
C7 C8 1.389(10) . ?
C7 C12 1.534(11) . ?
C8 C9 1.389(11) . ?
C9 C10 1.389(11) . ?
C10 C11 1.381(11) . ?
C11 C15 1.523(11) . ?
C12 C13 1.514(14) . ?
C12 C14 1.526(13) . ?
C15 C16 1.540(11) . ?
C15 C17 1.546(10) . ?
C18 C19 1.415(9) . ?
C18 C23 1.421(9) . ?
C19 C20 1.377(10) . ?
C19 C24 1.531(9) . ?
C20 C21 1.394(11) . ?
C21 C22 1.389(11) . ?
C22 C23 1.397(10) . ?
C23 C27 1.529(9) . ?
C24 C25 1.525(11) . ?
C24 C26 1.535(11) . ?
C27 C28 1.516(11) . ?
C27 C29 1.519(11) . ?
C30 C31 1.546(11) . ?
C31 C33 1.487(10) . ?
C31 C32 1.539(11) . ?
C31 C34 1.567(11) . ?
C35 C40 1.401(10) . ?
C35 C36 1.420(10) . ?
C36 C37 1.390(10) . ?
C36 C41 1.518(11) . ?
C37 C38 1.377(11) . ?
C38 C39 1.386(11) . ?
C39 C40 1.401(10) . ?
C40 C44 1.512(10) . ?
C41 C43 1.520(12) . ?
C41 C42 1.530(11) . ?
C44 C46 1.522(14) . ?
C44 C45 1.538(12) . ?
C47 C48 1.399(9) . ?
C47 C52 1.415(9) . ?
C48 C49 1.408(10) . ?
C48 C53 1.510(10) . ?
C49 C50 1.365(11) . ?
C50 C51 1.392(11) . ?
C51 C52 1.399(10) . ?
C52 C56 1.524(9) . ?
C53 C54 1.528(10) . ?
C53 C55 1.532(12) . ?
C56 C57 1.531(11) . ?
C56 C58 1.546(10) . ?
